data_2233877
loop_
_publ_author_name
'Li, Jian-Bao'
'Zhou, Li-Li'
'Wu, Man-Hua'
'Jin, Qiong-Hua'
'Zhang, Cun-Lin'

_publ_section_title
;
 <i>catena</i>-Poly[[(isoquinoline-\k<i>N</i>)(triphenylphospane-\k<i>P</i>)copper(I)]-\m-thiocyanato-\k^2^<i>N</i>:<i>S</i>]
;
_journal_coeditor_code HY2511
_journal_issue 3
_journal_name_full 'Acta Crystallographica Section E'
_journal_page_first m283
_journal_page_last m284
_journal_paper_doi 10.1107/S1600536812004837
_journal_volume 68
_journal_year 2012
_chemical_formula_iupac '[Cu (N C S) (C9 H7 N) (C18 H15 P)]'
_chemical_formula_moiety 'C28 H22 Cu N2 P S'
_chemical_formula_sum 'C28 H22 Cu N2 P S'
_chemical_formula_weight 513.05
_chemical_name_systematic
;
<i>catena</i>-Poly[[(isoquinoline-\k<i>N</i>)(triphenylphospane-
\k<i>P</i>)copper(I)]-\m-thiocyanato-\k^2^<i>N</i>:<i>S</i>]
;
_space_group_IT_number 14
_symmetry_cell_setting monoclinic
_symmetry_space_group_name_Hall '-P 2ybc'
_symmetry_space_group_name_H-M 'P 1 21/c 1'
_atom_sites_solution_hydrogens geom
_atom_sites_solution_primary direct
_atom_sites_solution_secondary difmap
_audit_creation_method SHELXL97
_cell_angle_alpha 90.00
_cell_angle_beta 108.9610(10)
_cell_angle_gamma 90.00
_cell_formula_units_Z 4
_cell_length_a 12.9573(13)
_cell_length_b 10.5506(11)
_cell_length_c 18.9241(18)
_cell_measurement_reflns_used 2854
_cell_measurement_temperature 298(2)
_cell_measurement_theta_max 22.49
_cell_measurement_theta_min 2.55
_cell_volume 2446.7(4)
_computing_cell_refinement 'SAINT-Plus (Bruker, 2007)'
_computing_data_collection 'SMART (Bruker, 2007)'
_computing_data_reduction 'SAINT-Plus (Bruker, 2007)'
_computing_molecular_graphics 'DIAMOND (Brandenburg, 1999)'
_computing_publication_material 'SHELXTL (Sheldrick, 2008)'
_computing_structure_refinement 'SHELXL97 (Sheldrick, 2008)'
_computing_structure_solution 'SHELXS97 (Sheldrick, 2008)'
_diffrn_ambient_temperature 298(2)
_diffrn_measured_fraction_theta_full 0.998
_diffrn_measured_fraction_theta_max 0.998
_diffrn_measurement_device_type 'Bruker SMART 1000 CCD'
_diffrn_measurement_method '\f and \w'
_diffrn_radiation_monochromator graphite
_diffrn_radiation_source 'fine-focus sealed tube'
_diffrn_radiation_type MoK\a
_diffrn_radiation_wavelength 0.71073
_diffrn_reflns_av_R_equivalents 0.0421
_diffrn_reflns_av_sigmaI/netI 0.0538
_diffrn_reflns_limit_h_max 15
_diffrn_reflns_limit_h_min -15
_diffrn_reflns_limit_k_max 12
_diffrn_reflns_limit_k_min -12
_diffrn_reflns_limit_l_max 18
_diffrn_reflns_limit_l_min -22
_diffrn_reflns_number 12067
_diffrn_reflns_theta_full 25.02
_diffrn_reflns_theta_max 25.02
_diffrn_reflns_theta_min 2.55
_exptl_absorpt_coefficient_mu 1.062
_exptl_absorpt_correction_T_max 0.8237
_exptl_absorpt_correction_T_min 0.7274
_exptl_absorpt_correction_type multi-scan
_exptl_absorpt_process_details '(SADABS; Bruker, 2001)'
_exptl_crystal_colour yellow
_exptl_crystal_density_diffrn 1.393
_exptl_crystal_density_method 'not measured'
_exptl_crystal_description prism
_exptl_crystal_F_000 1056
_exptl_crystal_size_max 0.32
_exptl_crystal_size_mid 0.21
_exptl_crystal_size_min 0.19
_refine_diff_density_max 0.407
_refine_diff_density_min -0.246
_refine_ls_extinction_method none
_refine_ls_goodness_of_fit_ref 1.048
_refine_ls_hydrogen_treatment constr
_refine_ls_matrix_type full
_refine_ls_number_parameters 298
_refine_ls_number_reflns 4313
_refine_ls_number_restraints 0
_refine_ls_restrained_S_all 1.048
_refine_ls_R_factor_all 0.0865
_refine_ls_R_factor_gt 0.0410
_refine_ls_shift/su_max 0.000
_refine_ls_shift/su_mean 0.000
_refine_ls_structure_factor_coef Fsqd
_refine_ls_weighting_details 'calc w = 1/[\s^2^(Fo^2^)+(0.0387P)^2^+1.2684P] where P=(Fo^2^+2Fc^2^)/3'
_refine_ls_weighting_scheme calc
_refine_ls_wR_factor_gt 0.0840
_refine_ls_wR_factor_ref 0.1084
_reflns_number_gt 2656
_reflns_number_total 4313
_reflns_threshold_expression I>2\s(I)
_cod_data_source_file hy2511.cif
_cod_data_source_block I
_cod_original_sg_symbol_H-M 'P 21/c'
_cod_database_code 2233877
_cod_database_fobs_code 2233877

loop_
_symmetry_equiv_pos_as_xyz
'x, y, z'
'-x, y+1/2, -z+1/2'
'-x, -y, -z'
'x, -y-1/2, z-1/2'

loop_
_atom_site_type_symbol
_atom_site_label
_atom_site_fract_x
_atom_site_fract_y
_atom_site_fract_z
_atom_site_U_iso_or_equiv
_atom_site_adp_type
_atom_site_calc_flag
_atom_site_refinement_flags
_atom_site_occupancy
_atom_site_symmetry_multiplicity
Cu Cu1 0.60682(4) 0.39666(4) 0.25965(3) 0.04929(17) Uani d . 1 1
P P1 0.75772(8) 0.43807(9) 0.35473(6) 0.0449(3) Uani d . 1 1
S S1 0.44293(9) 0.45262(10) 0.28281(7) 0.0572(3) Uani d . 1 1
N N1 0.6132(3) 0.4852(3) 0.16249(18) 0.0523(9) Uani d . 1 1
N N2 0.4224(3) 0.7158(3) 0.2701(2) 0.0638(10) Uani d . 1 1
C C1 0.6628(3) 0.4305(4) 0.1208(2) 0.0575(11) Uani d . 1 1
H H1 0.6942 0.3515 0.1357 0.069 Uiso calc R 1 1
C C2 0.5675(3) 0.6006(4) 0.1397(2) 0.0581(11) Uani d . 1 1
H H2 0.5312 0.6408 0.1685 0.070 Uiso calc R 1 1
C C3 0.5719(4) 0.6601(4) 0.0774(3) 0.0629(12) Uani d . 1 1
H H3 0.5406 0.7398 0.0650 0.076 Uiso calc R 1 1
C C4 0.6232(3) 0.6021(4) 0.0322(2) 0.0499(10) Uani d . 1 1
C C5 0.6721(3) 0.4842(4) 0.0535(2) 0.0486(10) Uani d . 1 1
C C6 0.7248(4) 0.4218(5) 0.0107(3) 0.0700(13) Uani d . 1 1
H H6 0.7581 0.3440 0.0262 0.084 Uiso calc R 1 1
C C7 0.7275(4) 0.4745(5) -0.0540(3) 0.0770(14) Uani d . 1 1
H H7 0.7627 0.4329 -0.0830 0.092 Uiso calc R 1 1
C C8 0.6774(4) 0.5913(5) -0.0770(3) 0.0744(14) Uani d . 1 1
H H8 0.6794 0.6257 -0.1218 0.089 Uiso calc R 1 1
C C9 0.6265(4) 0.6557(5) -0.0369(3) 0.0653(12) Uani d . 1 1
H H9 0.5939 0.7335 -0.0535 0.078 Uiso calc R 1 1
C C10 0.8397(3) 0.5678(3) 0.3374(2) 0.0437(9) Uani d . 1 1
C C11 0.7862(3) 0.6785(4) 0.3058(2) 0.0566(11) Uani d . 1 1
H H11 0.7108 0.6840 0.2942 0.068 Uiso calc R 1 1
C C12 0.8432(4) 0.7799(4) 0.2916(3) 0.0689(13) Uani d . 1 1
H H12 0.8066 0.8541 0.2716 0.083 Uiso calc R 1 1
C C13 0.9535(4) 0.7718(4) 0.3067(3) 0.0694(13) Uani d . 1 1
H H13 0.9915 0.8398 0.2959 0.083 Uiso calc R 1 1
C C14 1.0081(4) 0.6638(4) 0.3376(2) 0.0641(12) Uani d . 1 1
H H14 1.0833 0.6588 0.3486 0.077 Uiso calc R 1 1
C C15 0.9514(3) 0.5630(4) 0.3524(2) 0.0546(11) Uani d . 1 1
H H15 0.9891 0.4897 0.3731 0.065 Uiso calc R 1 1
C C16 0.8556(3) 0.3077(3) 0.3805(2) 0.0475(10) Uani d . 1 1
C C17 0.9200(3) 0.2820(4) 0.4534(2) 0.0564(11) Uani d . 1 1
H H17 0.9139 0.3318 0.4924 0.068 Uiso calc R 1 1
C C18 0.9935(4) 0.1819(4) 0.4680(3) 0.0672(13) Uani d . 1 1
H H18 1.0364 0.1647 0.5170 0.081 Uiso calc R 1 1
C C19 1.0033(4) 0.1087(4) 0.4113(3) 0.0755(15) Uani d . 1 1
H H19 1.0534 0.0425 0.4216 0.091 Uiso calc R 1 1
C C20 0.9398(4) 0.1320(4) 0.3393(3) 0.0807(15) Uani d . 1 1
H H20 0.9462 0.0814 0.3007 0.097 Uiso calc R 1 1
C C21 0.8663(4) 0.2305(4) 0.3241(3) 0.0645(12) Uani d . 1 1
H H21 0.8230 0.2456 0.2750 0.077 Uiso calc R 1 1
C C22 0.7412(3) 0.4807(4) 0.4436(2) 0.0457(10) Uani d . 1 1
C C23 0.8026(3) 0.5724(4) 0.4911(2) 0.0563(11) Uani d . 1 1
H H23 0.8544 0.6179 0.4772 0.068 Uiso calc R 1 1
C C24 0.7881(4) 0.5973(4) 0.5587(2) 0.0674(13) Uani d . 1 1
H H24 0.8301 0.6592 0.5900 0.081 Uiso calc R 1 1
C C25 0.7125(4) 0.5319(5) 0.5801(3) 0.0747(14) Uani d . 1 1
H H25 0.7030 0.5491 0.6258 0.090 Uiso calc R 1 1
C C26 0.6510(4) 0.4414(5) 0.5342(3) 0.0824(15) Uani d . 1 1
H H26 0.6001 0.3957 0.5489 0.099 Uiso calc R 1 1
C C27 0.6640(4) 0.4169(4) 0.4657(3) 0.0682(13) Uani d . 1 1
H H27 0.6200 0.3565 0.4342 0.082 Uiso calc R 1 1
C C28 0.4320(3) 0.6079(4) 0.2756(2) 0.0466(10) Uani d . 1 1

loop_
_atom_site_aniso_label
_atom_site_aniso_U_11
_atom_site_aniso_U_22
_atom_site_aniso_U_33
_atom_site_aniso_U_12
_atom_site_aniso_U_13
_atom_site_aniso_U_23
Cu1 0.0578(3) 0.0447(3) 0.0480(3) -0.0041(2) 0.0207(2) -0.0004(2)
P1 0.0494(6) 0.0434(6) 0.0444(6) -0.0001(5) 0.0187(5) 0.0021(5)
S1 0.0612(7) 0.0445(6) 0.0755(8) 0.0004(5) 0.0353(6) 0.0060(5)
N1 0.051(2) 0.061(2) 0.048(2) -0.0058(17) 0.0210(18) -0.0031(17)
N2 0.076(3) 0.050(2) 0.073(3) -0.0087(19) 0.035(2) -0.0070(19)
C1 0.057(3) 0.058(3) 0.057(3) -0.003(2) 0.019(2) -0.002(2)
C2 0.061(3) 0.060(3) 0.062(3) 0.003(2) 0.033(2) 0.002(2)
C3 0.071(3) 0.055(3) 0.072(3) 0.007(2) 0.035(3) 0.006(2)
C4 0.042(2) 0.057(3) 0.050(3) -0.008(2) 0.016(2) -0.007(2)
C5 0.043(2) 0.054(3) 0.051(3) -0.0049(19) 0.018(2) -0.007(2)
C6 0.069(3) 0.077(3) 0.070(3) 0.009(2) 0.031(3) -0.004(3)
C7 0.089(4) 0.094(4) 0.058(3) -0.005(3) 0.037(3) -0.004(3)
C8 0.081(3) 0.101(4) 0.047(3) -0.014(3) 0.027(3) 0.003(3)
C9 0.066(3) 0.075(3) 0.056(3) -0.009(2) 0.021(3) 0.009(2)
C10 0.053(2) 0.043(2) 0.038(2) -0.0006(18) 0.020(2) -0.0005(17)
C11 0.054(3) 0.053(3) 0.061(3) 0.000(2) 0.016(2) 0.003(2)
C12 0.084(4) 0.047(3) 0.081(4) 0.006(2) 0.034(3) 0.014(2)
C13 0.087(4) 0.053(3) 0.080(4) -0.014(3) 0.043(3) 0.005(2)
C14 0.061(3) 0.066(3) 0.075(3) -0.007(2) 0.035(3) 0.005(3)
C15 0.059(3) 0.053(3) 0.060(3) 0.004(2) 0.031(2) 0.010(2)
C16 0.056(3) 0.041(2) 0.050(3) -0.0028(19) 0.024(2) 0.0048(19)
C17 0.061(3) 0.051(3) 0.057(3) -0.003(2) 0.019(2) 0.005(2)
C18 0.066(3) 0.058(3) 0.072(3) 0.004(2) 0.013(3) 0.023(3)
C19 0.076(3) 0.053(3) 0.105(5) 0.019(2) 0.039(3) 0.023(3)
C20 0.108(4) 0.063(3) 0.082(4) 0.027(3) 0.046(3) 0.013(3)
C21 0.089(3) 0.055(3) 0.055(3) 0.017(2) 0.030(3) 0.012(2)
C22 0.046(2) 0.050(2) 0.043(2) 0.0034(19) 0.017(2) 0.0042(19)
C23 0.058(3) 0.061(3) 0.055(3) -0.001(2) 0.025(2) -0.002(2)
C24 0.068(3) 0.081(3) 0.054(3) 0.006(3) 0.021(3) -0.014(2)
C25 0.069(3) 0.111(4) 0.054(3) 0.016(3) 0.033(3) 0.000(3)
C26 0.070(3) 0.127(5) 0.062(3) -0.021(3) 0.037(3) 0.002(3)
C27 0.064(3) 0.091(4) 0.054(3) -0.020(3) 0.025(2) -0.005(2)
C28 0.049(2) 0.052(3) 0.042(2) -0.002(2) 0.0204(19) 0.002(2)

loop_
_atom_type_symbol
_atom_type_description
_atom_type_scat_dispersion_real
_atom_type_scat_dispersion_imag
_atom_type_scat_source
C C 0.0033 0.0016 'International Tables Vol C Tables 4.2.6.8 and 6.1.1.4'
H H 0.0000 0.0000 'International Tables Vol C Tables 4.2.6.8 and 6.1.1.4'
N N 0.0061 0.0033 'International Tables Vol C Tables 4.2.6.8 and 6.1.1.4'
P P 0.1023 0.0942 'International Tables Vol C Tables 4.2.6.8 and 6.1.1.4'
S S 0.1246 0.1234 'International Tables Vol C Tables 4.2.6.8 and 6.1.1.4'
Cu Cu 0.3201 1.2651 'International Tables Vol C Tables 4.2.6.8 and 6.1.1.4'

loop_
_geom_angle_atom_site_label_1
_geom_angle_atom_site_label_2
_geom_angle_atom_site_label_3
_geom_angle_site_symmetry_1
_geom_angle
N2 Cu1 N1 2_645 103.75(14)
N2 Cu1 P1 2_645 116.93(11)
N1 Cu1 P1 . 110.38(9)
N2 Cu1 S1 2_645 101.00(11)
N1 Cu1 S1 . 110.14(10)
P1 Cu1 S1 . 113.85(4)
C22 P1 C16 . 102.65(18)
C22 P1 C10 . 103.35(17)
C16 P1 C10 . 102.60(17)
C22 P1 Cu1 . 117.32(13)
C16 P1 Cu1 . 114.77(13)
C10 P1 Cu1 . 114.27(13)
C28 S1 Cu1 . 106.87(14)
C1 N1 C2 . 116.9(4)
C1 N1 Cu1 . 120.3(3)
C2 N1 Cu1 . 122.8(3)
N1 C1 C5 . 124.3(4)
N1 C1 H1 . 117.8
C5 C1 H1 . 117.8
C3 C2 N1 . 123.6(4)
C3 C2 H2 . 118.2
N1 C2 H2 . 118.2
C2 C3 C4 . 119.9(4)
C2 C3 H3 . 120.0
C4 C3 H3 . 120.0
C3 C4 C5 . 118.6(4)
C3 C4 C9 . 123.4(4)
C5 C4 C9 . 117.9(4)
C6 C5 C4 . 121.3(4)
C6 C5 C1 . 122.2(4)
C4 C5 C1 . 116.5(4)
C7 C6 C5 . 119.7(5)
C7 C6 H6 . 120.1
C5 C6 H6 . 120.1
C6 C7 C8 . 119.9(5)
C6 C7 H7 . 120.1
C8 C7 H7 . 120.1
C9 C8 C7 . 122.4(5)
C9 C8 H8 . 118.8
C7 C8 H8 . 118.8
C8 C9 C4 . 118.7(4)
C8 C9 H9 . 120.6
C4 C9 H9 . 120.6
C15 C10 C11 . 117.5(4)
C15 C10 P1 . 124.6(3)
C11 C10 P1 . 117.9(3)
C12 C11 C10 . 120.8(4)
C12 C11 H11 . 119.6
C10 C11 H11 . 119.6
C13 C12 C11 . 120.2(4)
C13 C12 H12 . 119.9
C11 C12 H12 . 119.9
C12 C13 C14 . 120.1(4)
C12 C13 H13 . 120.0
C14 C13 H13 . 120.0
C13 C14 C15 . 119.8(4)
C13 C14 H14 . 120.1
C15 C14 H14 . 120.1
C14 C15 C10 . 121.6(4)
C14 C15 H15 . 119.2
C10 C15 H15 . 119.2
C21 C16 C17 . 118.2(4)
C21 C16 P1 . 118.2(3)
C17 C16 P1 . 123.7(3)
C16 C17 C18 . 120.0(4)
C16 C17 H17 . 120.0
C18 C17 H17 . 120.0
C19 C18 C17 . 120.5(4)
C19 C18 H18 . 119.7
C17 C18 H18 . 119.7
C18 C19 C20 . 120.3(4)
C18 C19 H19 . 119.8
C20 C19 H19 . 119.8
C19 C20 C21 . 119.7(5)
C19 C20 H20 . 120.1
C21 C20 H20 . 120.1
C20 C21 C16 . 121.3(4)
C20 C21 H21 . 119.3
C16 C21 H21 . 119.3
C27 C22 C23 . 117.8(4)
C27 C22 P1 . 118.3(3)
C23 C22 P1 . 123.9(3)
C24 C23 C22 . 120.9(4)
C24 C23 H23 . 119.6
C22 C23 H23 . 119.6
C25 C24 C23 . 120.5(5)
C25 C24 H24 . 119.8
C23 C24 H24 . 119.8
C26 C25 C24 . 119.7(5)
C26 C25 H25 . 120.2
C24 C25 H25 . 120.2
C25 C26 C27 . 120.3(5)
C25 C26 H26 . 119.9
C27 C26 H26 . 119.9
C22 C27 C26 . 120.9(4)
C22 C27 H27 . 119.6
C26 C27 H27 . 119.6
N2 C28 S1 . 178.8(4)

loop_
_geom_bond_atom_site_label_1
_geom_bond_atom_site_label_2
_geom_bond_site_symmetry_2
_geom_bond_distance
_geom_bond_publ_flag
Cu1 N1 . 2.087(3) y
Cu1 N2 2_645 1.991(4) y
Cu1 P1 . 2.2282(11) y
Cu1 S1 . 2.3781(12) y
P1 C22 . 1.820(4) ?
P1 C16 . 1.826(4) ?
P1 C10 . 1.826(4) ?
S1 C28 . 1.647(4) ?
N1 C1 . 1.303(5) ?
N1 C2 . 1.362(5) ?
N2 C28 . 1.146(4) ?
C1 C5 . 1.435(6) ?
C1 H1 . 0.9300 ?
C2 C3 . 1.352(6) ?
C2 H2 . 0.9300 ?
C3 C4 . 1.385(5) ?
C3 H3 . 0.9300 ?
C4 C5 . 1.395(5) ?
C4 C9 . 1.438(6) ?
C5 C6 . 1.384(6) ?
C6 C7 . 1.355(6) ?
C6 H6 . 0.9300 ?
C7 C8 . 1.394(6) ?
C7 H7 . 0.9300 ?
C8 C9 . 1.340(6) ?
C8 H8 . 0.9300 ?
C9 H9 . 0.9300 ?
C10 C15 . 1.382(5) ?
C10 C11 . 1.390(5) ?
C11 C12 . 1.376(6) ?
C11 H11 . 0.9300 ?
C12 C13 . 1.366(6) ?
C12 H12 . 0.9300 ?
C13 C14 . 1.369(6) ?
C13 H13 . 0.9300 ?
C14 C15 . 1.372(5) ?
C14 H14 . 0.9300 ?
C15 H15 . 0.9300 ?
C16 C21 . 1.385(5) ?
C16 C17 . 1.387(5) ?
C17 C18 . 1.389(6) ?
C17 H17 . 0.9300 ?
C18 C19 . 1.361(6) ?
C18 H18 . 0.9300 ?
C19 C20 . 1.366(6) ?
C19 H19 . 0.9300 ?
C20 C21 . 1.376(6) ?
C20 H20 . 0.9300 ?
C21 H21 . 0.9300 ?
C22 C27 . 1.378(5) ?
C22 C23 . 1.383(5) ?
C23 C24 . 1.378(6) ?
C23 H23 . 0.9300 ?
C24 C25 . 1.361(6) ?
C24 H24 . 0.9300 ?
C25 C26 . 1.361(6) ?
C25 H25 . 0.9300 ?
C26 C27 . 1.385(6) ?
C26 H26 . 0.9300 ?
C27 H27 . 0.9300 ?

loop_
_geom_torsion_atom_site_label_1
_geom_torsion_atom_site_label_2
_geom_torsion_atom_site_label_3
_geom_torsion_atom_site_label_4
_geom_torsion_site_symmetry_1
_geom_torsion
N2 Cu1 P1 C22 2_645 -106.25(18)
N1 Cu1 P1 C22 . 135.50(18)
S1 Cu1 P1 C22 . 11.04(15)
N2 Cu1 P1 C16 2_645 14.40(19)
N1 Cu1 P1 C16 . -103.84(18)
S1 Cu1 P1 C16 . 131.69(14)
N2 Cu1 P1 C10 2_645 132.54(18)
N1 Cu1 P1 C10 . 14.30(17)
S1 Cu1 P1 C10 . -110.16(14)
N2 Cu1 S1 C28 2_645 -158.11(19)
N1 Cu1 S1 C28 . -48.89(18)
P1 Cu1 S1 C28 . 75.70(15)
N2 Cu1 N1 C1 2_645 -41.4(3)
P1 Cu1 N1 C1 . 84.6(3)
S1 Cu1 N1 C1 . -148.8(3)
N2 Cu1 N1 C2 2_645 138.9(3)
P1 Cu1 N1 C2 . -95.0(3)
S1 Cu1 N1 C2 . 31.5(3)
C2 N1 C1 C5 . 0.2(6)
Cu1 N1 C1 C5 . -179.5(3)
C1 N1 C2 C3 . -0.5(6)
Cu1 N1 C2 C3 . 179.1(3)
N1 C2 C3 C4 . 1.4(7)
C2 C3 C4 C5 . -1.9(6)
C2 C3 C4 C9 . 176.6(4)
C3 C4 C5 C6 . -179.9(4)
C9 C4 C5 C6 . 1.6(6)
C3 C4 C5 C1 . 1.5(5)
C9 C4 C5 C1 . -177.0(3)
N1 C1 C5 C6 . -179.3(4)
N1 C1 C5 C4 . -0.7(6)
C4 C5 C6 C7 . -1.2(7)
C1 C5 C6 C7 . 177.4(4)
C5 C6 C7 C8 . 0.0(7)
C6 C7 C8 C9 . 0.6(8)
C7 C8 C9 C4 . -0.2(7)
C3 C4 C9 C8 . -179.4(4)
C5 C4 C9 C8 . -1.0(6)
C22 P1 C10 C15 . 98.4(4)
C16 P1 C10 C15 . -8.1(4)
Cu1 P1 C10 C15 . -132.9(3)
C22 P1 C10 C11 . -82.6(3)
C16 P1 C10 C11 . 170.9(3)
Cu1 P1 C10 C11 . 46.0(3)
C15 C10 C11 C12 . -1.2(6)
P1 C10 C11 C12 . 179.8(3)
C10 C11 C12 C13 . 1.7(7)
C11 C12 C13 C14 . -1.5(7)
C12 C13 C14 C15 . 1.0(7)
C13 C14 C15 C10 . -0.6(7)
C11 C10 C15 C14 . 0.7(6)
P1 C10 C15 C14 . 179.6(3)
C22 P1 C16 C21 . 163.7(3)
C10 P1 C16 C21 . -89.3(3)
Cu1 P1 C16 C21 . 35.3(4)
C22 P1 C16 C17 . -16.5(4)
C10 P1 C16 C17 . 90.5(4)
Cu1 P1 C16 C17 . -145.0(3)
C21 C16 C17 C18 . 0.7(6)
P1 C16 C17 C18 . -179.1(3)
C16 C17 C18 C19 . 0.2(6)
C17 C18 C19 C20 . -0.8(7)
C18 C19 C20 C21 . 0.5(8)
C19 C20 C21 C16 . 0.4(7)
C17 C16 C21 C20 . -0.9(6)
P1 C16 C21 C20 . 178.8(4)
C16 P1 C22 C27 . -87.1(3)
C10 P1 C22 C27 . 166.4(3)
Cu1 P1 C22 C27 . 39.7(4)
C16 P1 C22 C23 . 92.0(3)
C10 P1 C22 C23 . -14.5(4)
Cu1 P1 C22 C23 . -141.2(3)
C27 C22 C23 C24 . 1.1(6)
P1 C22 C23 C24 . -178.0(3)
C22 C23 C24 C25 . -0.1(7)
C23 C24 C25 C26 . 0.0(7)
C24 C25 C26 C27 . -0.9(8)
C23 C22 C27 C26 . -2.0(6)
P1 C22 C27 C26 . 177.2(4)
C25 C26 C27 C22 . 1.9(8)
